data_4077682
loop_
_publ_author_name
'Hinman, Justin G.'
'Baar, Cliff R.'
'Jennings, Michael C.'
'Puddephatt, Richard J.'

_publ_section_title
;
 Protonolysis of Dimethylplatinum(II) Complexes:&#x00A0; Primary Attack at
 Metal or Ligand
;
_journal_issue 4
_journal_name_full Organometallics
_journal_page_first 563
_journal_paper_doi 10.1021/om990840q
_journal_volume 19
_journal_year 2000
_chemical_formula_sum 'C12 H18 F3 N3 O3 Pt S'
_chemical_formula_weight 536.44
_chemical_name_systematic
; 
 ? 
;
_space_group_IT_number 14
_symmetry_cell_setting monoclinic
_symmetry_space_group_name_Hall '-P 2ybc'
_symmetry_space_group_name_H-M 'P 1 21/c 1'
_atom_sites_solution_hydrogens geom
_atom_sites_solution_primary direct
_atom_sites_solution_secondary difmap
_audit_creation_method SHELXL-97
_cell_angle_alpha 90.00
_cell_angle_beta 108.1330(10)
_cell_angle_gamma 90.00
_cell_formula_units_Z 4
_cell_length_a 12.9195(3)
_cell_length_b 11.4336(3)
_cell_length_c 11.8833(3)
_cell_measurement_temperature 296(2)
_cell_volume 1668.18(7)
_computing_cell_refinement 'Nonius DENZO'
_computing_data_collection 'Nonius COLLECT'
_computing_data_reduction 'Nonius DENZO'
_computing_molecular_graphics 'Bruker SHELXTL'
_computing_publication_material 'Bruker SHELXTL'
_computing_structure_refinement 'SHELXL-97 (Sheldrick, 1997)'
_computing_structure_solution 'SHELXS-97 (Sheldrick, 1990)'
_diffrn_ambient_temperature 296(2)
_diffrn_measured_fraction_theta_full 0.999
_diffrn_measured_fraction_theta_max 0.999
_diffrn_measurement_device_type 'Nonius Kappa CCD'
_diffrn_measurement_method 'phi/omega scans'
_diffrn_radiation_monochromator graphite
_diffrn_radiation_source 'fine-focus sealed tube'
_diffrn_radiation_type MoK\a
_diffrn_radiation_wavelength 0.71073
_diffrn_reflns_av_R_equivalents 0.0610
_diffrn_reflns_av_sigmaI/netI 0.0479
_diffrn_reflns_limit_h_max 17
_diffrn_reflns_limit_h_min -18
_diffrn_reflns_limit_k_max 0
_diffrn_reflns_limit_k_min -16
_diffrn_reflns_limit_l_max 16
_diffrn_reflns_limit_l_min 0
_diffrn_reflns_number 17760
_diffrn_reflns_theta_full 30.50
_diffrn_reflns_theta_max 30.50
_diffrn_reflns_theta_min 2.70
_exptl_absorpt_coefficient_mu 8.582
_exptl_absorpt_correction_T_max 0.8270
_exptl_absorpt_correction_T_min 0.2659
_exptl_absorpt_correction_type Scalepack
_exptl_crystal_colour orange
_exptl_crystal_density_diffrn 2.136
_exptl_crystal_density_method 'not measured'
_exptl_crystal_description 'trapezoidal plate'
_exptl_crystal_F_000 1024
_exptl_crystal_size_max 0.21
_exptl_crystal_size_mid 0.20
_exptl_crystal_size_min 0.02
_refine_diff_density_max 0.900
_refine_diff_density_min -1.098
_refine_diff_density_rms 0.127
_refine_ls_extinction_method none
_refine_ls_goodness_of_fit_ref 1.008
_refine_ls_hydrogen_treatment mixed
_refine_ls_matrix_type full
_refine_ls_number_parameters 245
_refine_ls_number_reflns 5094
_refine_ls_number_restraints 8
_refine_ls_restrained_S_all 1.009
_refine_ls_R_factor_all 0.0668
_refine_ls_R_factor_gt 0.0365
_refine_ls_shift/su_max 0.030
_refine_ls_shift/su_mean 0.003
_refine_ls_structure_factor_coef Fsqd
_refine_ls_weighting_details 'calc w=1/[\s^2^(Fo^2^)+(0.0378P)^2^+0.0000P] where P=(Fo^2^+2Fc^2^)/3'
_refine_ls_weighting_scheme calc
_refine_ls_wR_factor_gt 0.0736
_refine_ls_wR_factor_ref 0.0815
_reflns_number_gt 3501
_reflns_number_total 5094
_reflns_threshold_expression >2sigma(I)
_cod_data_source_file om990840q.cif
_cod_data_source_block 99106b
_cod_depositor_comments
;
The following automatic conversions were performed:

'_symmetry_cell_setting' value 'Monoclinic' changed to 'monoclinic'
according to /home/saulius/struct/CIF-dictionaries/cif_core.dic
dictionary named 'cif_core.dic' version 2.4.2 from 2011-04-26.

Automatic conversion script
Id: cif_fix_values 1715 2011-07-08 13:25:40Z adriana 
;
_cod_original_sg_symbol_H-M P2(1)/c
_cod_database_code 4077682

loop_
_symmetry_equiv_pos_as_xyz
'x, y, z'
'-x, y+1/2, -z+1/2'
'-x, -y, -z'
'x, -y-1/2, z-1/2'

loop_
_atom_site_label
_atom_site_type_symbol
_atom_site_fract_x
_atom_site_fract_y
_atom_site_fract_z
_atom_site_U_iso_or_equiv
_atom_site_adp_type
_atom_site_occupancy
_atom_site_symmetry_multiplicity
_atom_site_calc_flag
_atom_site_refinement_flags
_atom_site_disorder_assembly
_atom_site_disorder_group
Pt Pt 0.698917(13) 0.336638(15) 0.063018(15) 0.04360(7) Uani 1 1 d . . .
N1 N 0.5962(3) 0.4153(3) 0.1378(3) 0.0452(9) Uani 1 1 d . . .
C2 C 0.4897(4) 0.3956(5) 0.1187(4) 0.0525(12) Uani 1 1 d . . .
H2A H 0.4547 0.3384 0.0645 0.063 Uiso 1 1 calc R B .
C3 C 0.4312(4) 0.4571(5) 0.1766(5) 0.0625(14) Uani 1 1 d . . .
H3A H 0.3576 0.4413 0.1619 0.075 Uiso 1 1 calc R . .
C4 C 0.4804(5) 0.5412(5) 0.2556(5) 0.0708(15) Uani 1 1 d . . .
H4A H 0.4412 0.5821 0.2964 0.085 Uiso 1 1 calc R B .
C5 C 0.5883(4) 0.5655(5) 0.2747(5) 0.0618(13) Uani 1 1 d . . .
H5A H 0.6224 0.6244 0.3270 0.074 Uiso 1 1 calc R . .
C6 C 0.6462(4) 0.5014(4) 0.2153(4) 0.0487(10) Uani 1 1 d . . .
C7 C 0.7610(4) 0.5173(4) 0.2298(5) 0.0578(13) Uani 1 1 d . B .
H7A H 0.8031 0.5728 0.2812 0.069 Uiso 1 1 calc R . .
N8 N 0.7996(3) 0.4515(3) 0.1686(4) 0.0505(9) Uani 1 1 d . B .
C9 C 0.9114(4) 0.4466(5) 0.1642(6) 0.0679(15) Uani 1 1 d D . .
H9A H 0.9433 0.5242 0.1744 0.082 Uiso 1 1 calc R A 1
H9B H 0.9556 0.3966 0.2268 0.082 Uiso 1 1 calc R A 1
C10 C 0.9071(7) 0.4001(9) 0.0503(8) 0.063(3) Uani 0.60 1 d PD B 1
H10A H 0.9804 0.3798 0.0519 0.075 Uiso 0.60 1 calc PR B 1
H10B H 0.8813 0.4611 -0.0086 0.075 Uiso 0.60 1 calc PR B 1
N11 N 0.8365(13) 0.2958(11) 0.0123(14) 0.053(7) Uani 0.60 1 d PD B 1
C12 C 0.8123(17) 0.2769(15) -0.1167(16) 0.091(6) Uani 0.60 1 d PD B 1
H12A H 0.8782 0.2576 -0.1335 0.137 Uiso 0.60 1 calc PR B 1
H12B H 0.7817 0.3470 -0.1585 0.137 Uiso 0.60 1 calc PR B 1
H12C H 0.7611 0.2139 -0.1417 0.137 Uiso 0.60 1 calc PR B 1
C13 C 0.8910(9) 0.1913(10) 0.0798(11) 0.072(3) Uani 0.60 1 d PD B 1
H13A H 0.9543 0.1723 0.0574 0.108 Uiso 0.60 1 calc PR B 1
H13B H 0.8415 0.1263 0.0624 0.108 Uiso 0.60 1 calc PR B 1
H13C H 0.9124 0.2078 0.1631 0.108 Uiso 0.60 1 calc PR B 1
C10 C 0.9265(11) 0.3324(12) 0.1077(15) 0.070(4) Uani 0.40 1 d PD B 2
H10C H 0.9846 0.3424 0.0728 0.084 Uiso 0.40 1 calc PR B 2
H10D H 0.9506 0.2741 0.1697 0.084 Uiso 0.40 1 calc PR B 2
N11 N 0.829(2) 0.2856(15) 0.0147(19) 0.047(9) Uani 0.40 1 d PD B 2
C12 C 0.828(2) 0.342(2) -0.098(2) 0.091(9) Uani 0.40 1 d PD B 2
H12D H 0.8891 0.3156 -0.1203 0.136 Uiso 0.40 1 calc PR B 2
H12E H 0.8323 0.4257 -0.0873 0.136 Uiso 0.40 1 calc PR B 2
H12F H 0.7616 0.3228 -0.1587 0.136 Uiso 0.40 1 calc PR B 2
C13 C 0.8499(15) 0.1585(13) 0.006(2) 0.090(6) Uani 0.40 1 d PD B 2
H13D H 0.9120 0.1481 -0.0211 0.135 Uiso 0.40 1 calc PR B 2
H13E H 0.7873 0.1225 -0.0491 0.135 Uiso 0.40 1 calc PR B 2
H13F H 0.8639 0.1228 0.0824 0.135 Uiso 0.40 1 calc PR B 2
C14 C 0.5912(3) 0.2137(4) -0.0428(4) 0.0454(10) Uani 1 1 d . B .
H14A H 0.5987 0.1406 -0.0014 0.068 Uiso 1 1 calc R . .
H14B H 0.6079 0.2028 -0.1154 0.068 Uiso 1 1 calc R . .
H14C H 0.5178 0.2415 -0.0601 0.068 Uiso 1 1 calc R . .
O21 O 0.7536(4) 0.7846(5) 0.4818(4) 0.1119(17) Uani 1 1 d . . .
O22 O 0.8702(4) 0.6166(4) 0.4999(5) 0.1068(17) Uani 1 1 d . . .
O23 O 0.9189(3) 0.7709(4) 0.6421(4) 0.0812(12) Uani 1 1 d . . .
S24 S 0.83461(10) 0.71061(12) 0.55587(12) 0.0564(3) Uani 1 1 d . . .
C25 C 0.7608(5) 0.6380(5) 0.6425(6) 0.0665(15) Uani 1 1 d . . .
F26 F 0.6803(3) 0.5738(4) 0.5767(4) 0.1134(15) Uani 1 1 d . . .
F27 F 0.7166(4) 0.7139(4) 0.6974(4) 0.1190(16) Uani 1 1 d . . .
F28 F 0.8219(3) 0.5680(4) 0.7222(4) 0.1174(14) Uani 1 1 d . . .

loop_
_atom_site_aniso_label
_atom_site_aniso_U_11
_atom_site_aniso_U_22
_atom_site_aniso_U_33
_atom_site_aniso_U_23
_atom_site_aniso_U_13
_atom_site_aniso_U_12
Pt 0.04083(11) 0.04178(12) 0.04638(11) 0.00147(8) 0.01092(7) -0.00298(7)
N1 0.041(2) 0.047(2) 0.046(2) 0.0070(17) 0.0109(16) -0.0022(16)
C2 0.047(3) 0.057(3) 0.053(3) 0.005(2) 0.014(2) -0.007(2)
C3 0.053(3) 0.070(4) 0.068(3) 0.014(3) 0.025(3) 0.010(3)
C4 0.081(4) 0.071(4) 0.066(3) 0.006(3) 0.032(3) 0.021(3)
C5 0.066(3) 0.056(3) 0.059(3) -0.002(3) 0.013(3) 0.006(3)
C6 0.051(3) 0.040(3) 0.051(3) 0.000(2) 0.010(2) -0.003(2)
C7 0.050(3) 0.048(3) 0.065(3) -0.008(3) 0.002(2) -0.010(2)
N8 0.040(2) 0.039(2) 0.069(3) -0.0003(19) 0.0107(19) -0.0044(16)
C9 0.040(3) 0.054(3) 0.103(5) -0.010(3) 0.012(3) -0.004(2)
C10 0.044(5) 0.064(7) 0.082(7) 0.016(6) 0.022(5) -0.006(4)
N11 0.050(10) 0.041(9) 0.069(13) 0.007(8) 0.018(9) 0.005(7)
C12 0.084(9) 0.131(17) 0.065(8) -0.025(10) 0.032(6) 0.009(11)
C13 0.065(7) 0.066(7) 0.088(8) -0.008(6) 0.028(6) 0.001(6)
C10 0.046(8) 0.080(12) 0.082(11) -0.021(9) 0.018(8) -0.001(8)
N11 0.050(14) 0.055(17) 0.045(14) -0.001(11) 0.029(12) -0.006(11)
C12 0.070(14) 0.15(3) 0.061(14) 0.024(15) 0.029(11) 0.044(17)
C13 0.063(11) 0.057(11) 0.16(2) -0.013(12) 0.046(13) 0.007(8)
C14 0.039(2) 0.041(2) 0.054(3) -0.016(2) 0.012(2) -0.0097(19)
O21 0.088(3) 0.137(4) 0.093(3) 0.052(3) 0.003(3) 0.013(3)
O22 0.124(4) 0.098(3) 0.134(4) -0.043(3) 0.091(4) -0.022(3)
O23 0.064(2) 0.082(3) 0.090(3) -0.014(2) 0.014(2) -0.015(2)
S24 0.0532(7) 0.0605(8) 0.0563(7) -0.0032(6) 0.0182(6) -0.0019(6)
C25 0.061(3) 0.073(4) 0.069(4) 0.000(3) 0.026(3) 0.005(3)
F26 0.091(3) 0.132(4) 0.126(4) -0.021(3) 0.046(3) -0.056(3)
F27 0.148(4) 0.105(3) 0.146(4) -0.031(3) 0.107(3) -0.013(3)
F28 0.105(3) 0.123(3) 0.119(3) 0.057(3) 0.029(3) 0.005(3)

loop_
_atom_type_symbol
_atom_type_description
_atom_type_scat_dispersion_real
_atom_type_scat_dispersion_imag
_atom_type_scat_source
C C 0.0033 0.0016 'International Tables Vol C Tables 4.2.6.8 and 6.1.1.4'
H H 0.0000 0.0000 'International Tables Vol C Tables 4.2.6.8 and 6.1.1.4'
O O 0.0106 0.0060 'International Tables Vol C Tables 4.2.6.8 and 6.1.1.4'
N N 0.0061 0.0033 'International Tables Vol C Tables 4.2.6.8 and 6.1.1.4'
Pt Pt -1.7033 8.3905 'International Tables Vol C Tables 4.2.6.8 and 6.1.1.4'
S S 0.1246 0.1234 'International Tables Vol C Tables 4.2.6.8 and 6.1.1.4'
F F 0.0171 0.0103 'International Tables Vol C Tables 4.2.6.8 and 6.1.1.4'

loop_
_geom_angle_atom_site_label_1
_geom_angle_atom_site_label_2
_geom_angle_atom_site_label_3
_geom_angle
N8 Pt N11 86.1(5)
N8 Pt N1 79.60(16)
N11 Pt N1 165.7(5)
N8 Pt C14 177.91(17)
N11 Pt C14 95.2(5)
N1 Pt C14 99.08(16)
N8 Pt N11 83.2(3)
N11 Pt N11 3.9(8)
N1 Pt N11 162.7(3)
C14 Pt N11 98.1(3)
C2 N1 C6 118.7(4)
C2 N1 Pt 129.0(3)
C6 N1 Pt 112.3(3)
N1 C2 C3 121.8(5)
C4 C3 C2 120.1(5)
C3 C4 C5 119.5(5)
C4 C5 C6 119.4(5)
N1 C6 C5 120.5(4)
N1 C6 C7 115.0(4)
C5 C6 C7 124.5(4)
N8 C7 C6 115.7(4)
C7 N8 C9 128.3(4)
C7 N8 Pt 117.4(3)
C9 N8 Pt 114.2(3)
C10 C9 N8 107.3(5)
C10 C9 C10 40.0(7)
N8 C9 C10 108.4(6)
C9 C10 N11 115.0(10)
C12 N11 C10 110.1(12)
C12 N11 C13 110.6(14)
C10 N11 C13 109.8(10)
C12 N11 Pt 113.8(12)
C10 N11 Pt 103.2(10)
C13 N11 Pt 108.9(12)
N11 C10 C9 116.3(12)
C12 N11 C13 108(2)
C12 N11 C10 106.2(19)
C13 N11 C10 105.8(16)
C12 N11 Pt 110.7(16)
C13 N11 Pt 119.1(16)
C10 N11 Pt 105.7(14)
O22 S24 O21 116.5(4)
O22 S24 O23 114.9(3)
O21 S24 O23 114.2(3)
O22 S24 C25 103.0(3)
O21 S24 C25 102.0(3)
O23 S24 C25 103.5(3)
F28 C25 F26 106.2(5)
F28 C25 F27 107.7(6)
F26 C25 F27 106.2(5)
F28 C25 S24 112.9(4)
F26 C25 S24 112.2(4)
F27 C25 S24 111.4(4)

loop_
_geom_bond_atom_site_label_1
_geom_bond_atom_site_label_2
_geom_bond_distance
Pt N8 1.994(4)
Pt N11 2.02(3)
Pt N1 2.024(4)
Pt C14 2.099(4)
Pt N11 2.10(2)
N1 C2 1.342(5)
N1 C6 1.365(5)
C2 C3 1.365(7)
C3 C4 1.356(8)
C4 C5 1.369(7)
C5 C6 1.387(7)
C6 C7 1.450(6)
C7 N8 1.253(6)
N8 C9 1.463(6)
C9 C10 1.439(10)
C9 C10 1.508(12)
C10 N11 1.484(13)
N11 C12 1.482(12)
N11 C13 1.488(12)
C10 N11 1.493(16)
N11 C12 1.483(14)
N11 C13 1.488(13)
O21 S24 1.419(5)
O22 S24 1.414(4)
O23 S24 1.420(4)
S24 C25 1.808(6)
C25 F28 1.302(7)
C25 F26 1.314(7)
C25 F27 1.318(7)
